data_2203048
loop_
_publ_author_name
'Shan Gao'
'Jian-Rong Li'
'Li-Hua Huo'
'Ji-Wei Liu'
'Chang-Sheng Gu'

_publ_section_title
;
 Tetraaquabis(4-carboxyphenoxyacetato)magnesium(II)
;
_journal_issue 1
_journal_name_full 'Acta Crystallographica Section E'
_journal_page_first m100
_journal_page_last m101
_journal_paper_doi 10.1107/S1600536803028757
_journal_volume 60
_journal_year 2004
_chemical_formula_iupac '[Mg (C9 H7 O5)2 (H2 O)4]'
_chemical_formula_moiety 'C18 H22 Mg O14'
_chemical_formula_sum 'C18 H22 Mg O14'
_chemical_formula_weight 486.67
_chemical_name_systematic
;
Tetraaquabis(4-carboxyphenoxyacetato)magnesium(II)
;
_space_group_IT_number 2
_symmetry_cell_setting triclinic
_symmetry_space_group_name_Hall '-P 1'
_symmetry_space_group_name_H-M 'P -1'
_atom_sites_solution_hydrogens geom
_atom_sites_solution_primary direct
_atom_sites_solution_secondary difmap
_cell_angle_alpha 94.13(3)
_cell_angle_beta 91.95(3)
_cell_angle_gamma 96.13(3)
_cell_formula_units_Z 1
_cell_length_a 4.9220(10)
_cell_length_b 5.7550(10)
_cell_length_c 18.432(4)
_cell_measurement_reflns_used 4564
_cell_measurement_temperature 293(2)
_cell_measurement_theta_max 27.63
_cell_measurement_theta_min 3.33
_cell_volume 517.32(18)
_computing_cell_refinement RAPID-AUTO
_computing_data_collection 'RAPID-AUTO (Rigaku Corporation, 1998)'
_computing_data_reduction 'CrystalStructure (Rigaku/MSC, 2002)'
_computing_molecular_graphics 'SHELXTL (Bruker, 1997)'
_computing_publication_material SHELXL97
_computing_structure_refinement 'SHELXL97 (Sheldrick, 1997)'
_computing_structure_solution 'SHELXS97 (Sheldrick, 1990)'
_diffrn_ambient_temperature 293(2)
_diffrn_detector_area_resol_mean 10.000
_diffrn_measured_fraction_theta_full 0.942
_diffrn_measured_fraction_theta_max 0.942
_diffrn_measurement_device_type 'Rigaku R-AXIS RAPID'
_diffrn_measurement_method \w
_diffrn_radiation_monochromator graphite
_diffrn_radiation_source 'fine-focus sealed tube'
_diffrn_radiation_type MoK\a
_diffrn_radiation_wavelength 0.71073
_diffrn_reflns_av_R_equivalents 0.0342
_diffrn_reflns_av_sigmaI/netI 0.0367
_diffrn_reflns_limit_h_max 6
_diffrn_reflns_limit_h_min -6
_diffrn_reflns_limit_k_max 7
_diffrn_reflns_limit_k_min -7
_diffrn_reflns_limit_l_max 23
_diffrn_reflns_limit_l_min -23
_diffrn_reflns_number 4618
_diffrn_reflns_theta_full 27.48
_diffrn_reflns_theta_max 27.48
_diffrn_reflns_theta_min 3.33
_diffrn_standards_decay_% 0
_diffrn_standards_interval_count 0
_diffrn_standards_interval_time 0
_diffrn_standards_number 0
_exptl_absorpt_coefficient_mu 0.163
_exptl_absorpt_correction_T_max 0.9590
_exptl_absorpt_correction_T_min 0.9529
_exptl_absorpt_correction_type multi-scan
_exptl_absorpt_process_details '(ABSCOR; Higashi, 1995)'
_exptl_crystal_colour Colorless
_exptl_crystal_density_diffrn 1.562
_exptl_crystal_density_method 'not measured'
_exptl_crystal_description Prism
_exptl_crystal_F_000 254
_exptl_crystal_size_max 0.30
_exptl_crystal_size_mid 0.28
_exptl_crystal_size_min 0.26
_refine_diff_density_max 0.337
_refine_diff_density_min -0.242
_refine_ls_extinction_method none
_refine_ls_goodness_of_fit_ref 1.035
_refine_ls_hydrogen_treatment mixed
_refine_ls_matrix_type full
_refine_ls_number_parameters 167
_refine_ls_number_reflns 2244
_refine_ls_number_restraints 4
_refine_ls_restrained_S_all 1.035
_refine_ls_R_factor_all 0.0797
_refine_ls_R_factor_gt 0.0538
_refine_ls_shift/su_max 0.000
_refine_ls_shift/su_mean 0.000
_refine_ls_structure_factor_coef Fsqd
_refine_ls_weighting_details 'calc w = 1/[\s^2^(Fo^2^)+(0.0717P)^2^+0.1746P] where P = (Fo^2^+2Fc^2^)/3'
_refine_ls_weighting_scheme calc
_refine_ls_wR_factor_gt 0.1272
_refine_ls_wR_factor_ref 0.1393
_reflns_number_gt 1609
_reflns_number_total 2244
_reflns_threshold_expression I>2\s(I)
_cod_data_source_file cf6309.cif
_cod_data_source_block I
_cod_depositor_comments
;
The following automatic conversions were performed:
'_symmetry_cell_setting' value 'Triclinic' changed to 'triclinic'
according to '/home/saulius/struct/CIF-dictionaries/cif_core.dic'
dictionary named 'cif_core.dic' version 2.4.1 from
2010-06-29.

'_exptl_absorpt_correction_type' value 'Multi-Scan' changed
to 'multi-scan' according to
'/home/saulius/struct/CIF-dictionaries/cif_core.dic' dictionary named
'cif_core.dic' version 2.4.1 from 2010-06-29.

'_geom_angle_publ_flag'
value 'Yes' changed to 'yes' according to
'/home/saulius/struct/CIF-dictionaries/cif_core.dic' dictionary named
'cif_core.dic' version 2.4.1 from 2010-06-29 (7
times).

'_geom_bond_publ_flag' value 'Yes' changed to 'yes' according to
'/home/saulius/struct/CIF-dictionaries/cif_core.dic' dictionary named
'cif_core.dic' version 2.4.1 from 2010-06-29 (3 times).

Automatic conversion script
Id: cif_fix_enum 1527 2010-12-29 10:47:43Z saulius 

The following automatic conversions were performed:

'_symmetry_cell_setting' value 'Triclinic' changed to 'triclinic'
according to /home/saulius/struct/CIF-dictionaries/cif_core.dic
dictionary named 'cif_core.dic' version 2.4.1 from
2010-06-29.

'_exptl_absorpt_correction_type' value 'Multi-Scan'
changed to 'multi-scan' according to
/home/saulius/struct/CIF-dictionaries/cif_core.dic dictionary named
'cif_core.dic' version 2.4.1 from 2010-06-29.

'_geom_bond_publ_flag'
value 'Yes' changed to 'yes' according to
/home/saulius/struct/CIF-dictionaries/cif_core.dic dictionary named
'cif_core.dic' version 2.4.1 from 2010-06-29 (3
times).

'_geom_angle_publ_flag' value 'Yes' changed to 'yes'
according to /home/saulius/struct/CIF-dictionaries/cif_core.dic
dictionary named 'cif_core.dic' version 2.4.1 from 2010-06-29 (7
times).

Automatic conversion script
Id: cif_fix_values 1715 2011-07-08 13:25:40Z adriana 
;
_cod_original_cell_volume 517.3(2)
_cod_database_code 2203048
_cod_database_fobs_code 2203048

loop_
_symmetry_equiv_pos_as_xyz
'x, y, z'
'-x, -y, -z'

loop_
_atom_site_label
_atom_site_fract_x
_atom_site_fract_y
_atom_site_fract_z
_atom_site_U_iso_or_equiv
_atom_site_adp_type
_atom_site_calc_flag
_atom_site_refinement_flags
_atom_site_occupancy
_atom_site_type_symbol
Mg1 0.5000 0.5000 0.0000 0.0256(3) Uani d S 1 Mg
O1W 0.7673(4) 0.3553(3) 0.07109(10) 0.0344(4) Uani d D 1 O
H1WB 0.879(7) 0.440(6) 0.0971(18) 0.081(13) Uiso d D 1 H
H1WA 0.715(8) 0.246(5) 0.0960(19) 0.079(13) Uiso d D 1 H
O2W 0.7674(4) 0.7976(3) 0.00269(10) 0.0363(4) Uani d D 1 O
H2WB 0.740(8) 0.862(6) 0.0430(13) 0.077(12) Uiso d D 1 H
H2WA 0.929(4) 0.783(7) -0.003(2) 0.077(12) Uiso d D 1 H
O1 0.2970(3) 0.6407(3) 0.08755(8) 0.0341(4) Uani d . 1 O
O2 0.5835(3) 0.9494(3) 0.13240(9) 0.0362(4) Uani d . 1 O
O3 0.0146(3) 0.6346(3) 0.20545(9) 0.0364(4) Uani d . 1 O
O4 -0.8875(4) 0.3524(4) 0.42565(10) 0.0498(5) Uani d . 1 O
O5 -0.7329(4) 0.7041(4) 0.47962(10) 0.0514(6) Uani d . 1 O
H12 -0.8582 0.6703 0.5065 0.077 Uiso calc R 1 H
C1 0.3743(5) 0.8047(4) 0.13468(12) 0.0285(5) Uani d . 1 C
C2 0.2055(5) 0.8371(4) 0.20142(12) 0.0320(5) Uani d . 1 C
H2A 0.3247 0.8601 0.2449 0.038 Uiso calc R 1 H
H2B 0.1088 0.9746 0.1983 0.038 Uiso calc R 1 H
C3 -0.1532(5) 0.6267(5) 0.26359(12) 0.0316(5) Uani d . 1 C
C4 -0.3264(5) 0.4205(5) 0.26426(13) 0.0394(6) Uani d . 1 C
H4A -0.3197 0.3008 0.2279 0.047 Uiso calc R 1 H
C5 -0.5090(5) 0.3937(5) 0.31916(14) 0.0406(6) Uani d . 1 C
H5A -0.6245 0.2550 0.3197 0.049 Uiso calc R 1 H
C6 -0.5217(5) 0.5718(5) 0.37346(12) 0.0335(6) Uani d . 1 C
C7 -0.3443(5) 0.7764(5) 0.37298(13) 0.0363(6) Uani d . 1 C
H7A -0.3493 0.8951 0.4097 0.044 Uiso calc R 1 H
C8 -0.1598(5) 0.8053(5) 0.31825(13) 0.0350(6) Uani d . 1 C
H8A -0.0418 0.9427 0.3181 0.042 Uiso calc R 1 H
C9 -0.7268(5) 0.5403(5) 0.43020(13) 0.0370(6) Uani d . 1 C

loop_
_atom_site_aniso_label
_atom_site_aniso_U_11
_atom_site_aniso_U_22
_atom_site_aniso_U_33
_atom_site_aniso_U_12
_atom_site_aniso_U_13
_atom_site_aniso_U_23
Mg1 0.0229(5) 0.0286(6) 0.0244(5) -0.0009(4) 0.0065(4) -0.0013(4)
O1W 0.0332(9) 0.0356(11) 0.0329(10) -0.0036(8) 0.0003(7) 0.0035(8)
O2W 0.0292(9) 0.0374(11) 0.0411(11) -0.0021(8) 0.0112(8) -0.0026(8)
O1 0.0316(9) 0.0405(10) 0.0283(9) -0.0017(7) 0.0072(7) -0.0059(7)
O2 0.0359(9) 0.0374(10) 0.0327(9) -0.0076(8) 0.0070(7) -0.0004(7)
O3 0.0343(9) 0.0418(11) 0.0302(9) -0.0078(8) 0.0134(7) -0.0046(7)
O4 0.0464(11) 0.0569(13) 0.0432(11) -0.0103(10) 0.0197(9) -0.0003(9)
O5 0.0486(11) 0.0645(14) 0.0383(10) -0.0057(10) 0.0231(9) -0.0077(9)
C1 0.0304(11) 0.0325(13) 0.0233(11) 0.0033(10) 0.0028(9) 0.0048(9)
C2 0.0314(12) 0.0355(14) 0.0275(12) -0.0023(10) 0.0060(9) -0.0025(9)
C3 0.0310(12) 0.0412(15) 0.0226(11) 0.0034(10) 0.0056(9) 0.0002(9)
C4 0.0431(14) 0.0421(16) 0.0302(13) -0.0058(12) 0.0127(11) -0.0066(10)
C5 0.0412(14) 0.0425(16) 0.0350(13) -0.0095(12) 0.0113(11) -0.0013(11)
C6 0.0309(12) 0.0421(15) 0.0264(12) -0.0003(11) 0.0060(9) 0.0003(10)
C7 0.0353(13) 0.0454(16) 0.0268(12) 0.0009(11) 0.0084(10) -0.0052(10)
C8 0.0333(13) 0.0381(15) 0.0320(12) -0.0033(11) 0.0093(10) -0.0008(10)
C9 0.0346(13) 0.0505(17) 0.0258(12) 0.0019(12) 0.0078(10) 0.0025(11)

loop_
_atom_type_symbol
_atom_type_description
_atom_type_scat_dispersion_real
_atom_type_scat_dispersion_imag
_atom_type_scat_source
C C 0.0033 0.0016 'International Tables Vol C Tables 4.2.6.8 and 6.1.1.4'
H H 0.0000 0.0000 'International Tables Vol C Tables 4.2.6.8 and 6.1.1.4'
O O 0.0106 0.0060 'International Tables Vol C Tables 4.2.6.8 and 6.1.1.4'
Mg Mg 0.0486 0.0363 'International Tables Vol C Tables 4.2.6.8 and 6.1.1.4'

loop_
_geom_angle_atom_site_label_1
_geom_angle_atom_site_label_2
_geom_angle_atom_site_label_3
_geom_angle_site_symmetry_1
_geom_angle_site_symmetry_3
_geom_angle
_geom_angle_publ_flag
O2W Mg1 O2W 2_665 . 180.0 ?
O2W Mg1 O1 2_665 . 89.31(7) yes
O2W Mg1 O1 . . 90.69(7) yes
O2W Mg1 O1 2_665 2_665 90.69(7) ?
O2W Mg1 O1 . 2_665 89.31(7) ?
O1 Mg1 O1 . 2_665 180.0 ?
O2W Mg1 O1W 2_665 2_665 89.65(8) ?
O2W Mg1 O1W . 2_665 90.35(8) yes
O1 Mg1 O1W . 2_665 88.90(7) yes
O1 Mg1 O1W 2_665 2_665 91.10(7) ?
O2W Mg1 O1W 2_665 . 90.35(8) ?
O2W Mg1 O1W . . 89.65(8) yes
O1 Mg1 O1W . . 91.10(7) yes
O1 Mg1 O1W 2_665 . 88.90(7) ?
O1W Mg1 O1W 2_665 . 180.0 ?
O2W Mg1 H2WB 2_665 . 159.8(6) ?
O2W Mg1 H2WB . . 20.2(6) ?
O1 Mg1 H2WB . . 71.2(6) ?
O1 Mg1 H2WB 2_665 . 108.8(6) ?
O1W Mg1 H2WB 2_665 . 95.0(9) ?
O1W Mg1 H2WB . . 85.0(9) ?
Mg1 O1W H1WB . . 120(3) ?
Mg1 O1W H1WA . . 122(3) ?
H1WB O1W H1WA . . 105(4) ?
Mg1 O2W H2WB . . 102(3) ?
Mg1 O2W H2WA . . 118(3) ?
H2WB O2W H2WA . . 113(4) ?
C1 O1 Mg1 . . 130.59(15) ?
C3 O3 C2 . . 118.3(2) yes
C9 O5 H12 . . 109.5 ?
O1 C1 O2 . . 125.9(2) ?
O1 C1 C2 . . 118.8(2) ?
O2 C1 C2 . . 115.3(2) ?
O3 C2 C1 . . 109.25(18) ?
O3 C2 H2A . . 109.8 ?
C1 C2 H2A . . 109.8 ?
O3 C2 H2B . . 109.8 ?
C1 C2 H2B . . 109.8 ?
H2A C2 H2B . . 108.3 ?
O3 C3 C4 . . 114.3(2) ?
O3 C3 C8 . . 125.2(2) ?
C4 C3 C8 . . 120.4(2) ?
C5 C4 C3 . . 119.7(2) ?
C5 C4 H4A . . 120.1 ?
C3 C4 H4A . . 120.1 ?
C4 C5 C6 . . 120.6(3) ?
C4 C5 H5A . . 119.7 ?
C6 C5 H5A . . 119.7 ?
C5 C6 C7 . . 119.2(2) ?
C5 C6 C9 . . 119.2(2) ?
C7 C6 C9 . . 121.6(2) ?
C8 C7 C6 . . 120.7(2) ?
C8 C7 H7A . . 119.6 ?
C6 C7 H7A . . 119.6 ?
C7 C8 C3 . . 119.3(2) ?
C7 C8 H8A . . 120.4 ?
C3 C8 H8A . . 120.4 ?
O4 C9 O5 . . 123.9(2) ?
O4 C9 C6 . . 117.9(2) ?
O5 C9 C6 . . 118.1(2) ?

loop_
_geom_bond_atom_site_label_1
_geom_bond_atom_site_label_2
_geom_bond_site_symmetry_2
_geom_bond_distance
_geom_bond_publ_flag
Mg1 O2W 2_665 2.042(2) ?
Mg1 O2W . 2.042(2) yes
Mg1 O1 . 2.086(2) yes
Mg1 O1 2_665 2.086(2) ?
Mg1 O1W 2_665 2.101(2) ?
Mg1 O1W . 2.101(2) yes
Mg1 H2WB . 2.35(3) ?
O1W H1WB . 0.81(2) ?
O1W H1WA . 0.83(2) ?
O2W H2WB . 0.83(2) ?
O2W H2WA . 0.82(2) ?
O1 C1 . 1.254(3) ?
O2 C1 . 1.257(3) ?
O3 C3 . 1.376(3) ?
O3 C2 . 1.424(3) ?
O4 C9 . 1.266(3) ?
O5 C9 . 1.266(3) ?
O5 H12 . 0.820 ?
C1 C2 . 1.519(3) ?
C2 H2A . 0.970 ?
C2 H2B . 0.970 ?
C3 C4 . 1.386(4) ?
C3 C8 . 1.390(3) ?
C4 C5 . 1.382(3) ?
C4 H4A . 0.930 ?
C5 C6 . 1.388(4) ?
C5 H5A . 0.930 ?
C6 C7 . 1.390(4) ?
C6 C9 . 1.485(3) ?
C7 C8 . 1.387(3) ?
C7 H7A . 0.930 ?
C8 H8A . 0.930 ?

loop_
_geom_hbond_atom_site_label_D
_geom_hbond_atom_site_label_H
_geom_hbond_atom_site_label_A
_geom_hbond_site_symmetry_A
_geom_hbond_distance_DH
_geom_hbond_distance_HA
_geom_hbond_distance_DA
_geom_hbond_angle_DHA
O1W H1WB O3 1_655 0.812(19) 2.26(2) 3.001(3) 151(4)
O1W H1WB O1 1_655 0.812(19) 2.27(3) 2.924(3) 138(4)
O1W H1WA O2 1_545 0.828(19) 1.94(2) 2.748(3) 166(4)
O2W H2WB O2 . 0.829(18) 1.90(2) 2.704(2) 164(4)
O2W H2WA O1W 2_765 0.817(18) 2.17(3) 2.888(3) 147(4)
O5 H12 O4 2_366 0.82 1.80 2.612(2) 169

loop_
_geom_torsion_atom_site_label_1
_geom_torsion_atom_site_label_2
_geom_torsion_atom_site_label_3
_geom_torsion_atom_site_label_4
_geom_torsion_site_symmetry_1
_geom_torsion
O2W Mg1 O1 C1 2_665 160.1(2)
O2W Mg1 O1 C1 . -19.9(2)
O1W Mg1 O1 C1 2_665 -110.3(2)
O1W Mg1 O1 C1 . 69.7(2)
Mg1 O1 C1 O2 . 12.5(4)
Mg1 O1 C1 C2 . -167.42(16)
C3 O3 C2 C1 . 178.2(2)
O1 C1 C2 O3 . 13.0(3)
O2 C1 C2 O3 . -166.9(2)
C2 O3 C3 C4 . -178.1(2)
C2 O3 C3 C8 . 2.5(4)
O3 C3 C4 C5 . -178.6(2)
C8 C3 C4 C5 . 0.8(4)
C3 C4 C5 C6 . 0.3(4)
C4 C5 C6 C7 . -1.3(4)
C4 C5 C6 C9 . 177.9(3)
C5 C6 C7 C8 . 1.3(4)
C9 C6 C7 C8 . -178.0(2)
C6 C7 C8 C3 . -0.2(4)
O3 C3 C8 C7 . 178.5(2)
C4 C3 C8 C7 . -0.9(4)
C5 C6 C9 O4 . -1.6(4)
C7 C6 C9 O4 . 177.7(2)
C5 C6 C9 O5 . 179.3(3)
C7 C6 C9 O5 . -1.4(4)
